data_7150919
loop_
_publ_author_name
'Nair, Vijay'
'Nandialath, Vidya'
'Abhilash, Keecherikunnel G.'
'Suresh, Eringathodi'

_publ_section_title
;
 An efficient synthesis of indolo[3,2-a]carbazoles via the novel acid
 catalyzed reaction of indoles and diaryl-1,2-diones
;
_journal_issue 10
_journal_name_full 'Organic &amp;  Biomolecular Chemistry'
_journal_page_first 1738
_journal_page_last 1742
_journal_paper_doi 10.1039/b803009j
_journal_volume 6
_journal_year 2008
_chemical_formula_sum 'C41 H40 Cl2 N2 O'
_chemical_formula_weight 647.65
_space_group_IT_number 2
_symmetry_cell_setting triclinic
_symmetry_space_group_name_Hall '-P 1'
_symmetry_space_group_name_H-M 'P -1'
_atom_sites_solution_hydrogens geom
_atom_sites_solution_primary direct
_atom_sites_solution_secondary difmap
_audit_creation_method SHELXL-97
_cell_angle_alpha 111.220(2)
_cell_angle_beta 95.001(2)
_cell_angle_gamma 105.513(2)
_cell_formula_units_Z 2
_cell_length_a 8.2446(10)
_cell_length_b 14.3609(17)
_cell_length_c 15.8071(19)
_cell_measurement_temperature 100(2)
_cell_volume 1645.5(3)
_computing_cell_refinement 'BRUKER SMART'
_computing_data_collection 'BRUKER SMART'
_computing_data_reduction 'BRUKER SAINT'
_computing_molecular_graphics ORTEP
_computing_structure_refinement 'SHELXL-97 (Sheldrick, 1997)'
_computing_structure_solution 'SHELXS-97 (Sheldrick, 1990)'
_diffrn_ambient_temperature 100(2)
_diffrn_measured_fraction_theta_full 0.995
_diffrn_measured_fraction_theta_max 0.995
_diffrn_measurement_device_type 'BRUKER SMART APEX CCD DIFFRACTOMETER'
_diffrn_measurement_method 'OMEGA-PHI SCAN'
_diffrn_radiation_monochromator graphite
_diffrn_radiation_source 'fine-focus sealed tube'
_diffrn_radiation_type MoK\a
_diffrn_radiation_wavelength 0.71073
_diffrn_reflns_av_R_equivalents 0.0431
_diffrn_reflns_av_sigmaI/netI 0.0700
_diffrn_reflns_limit_h_max 9
_diffrn_reflns_limit_h_min -9
_diffrn_reflns_limit_k_max 16
_diffrn_reflns_limit_k_min -16
_diffrn_reflns_limit_l_max 18
_diffrn_reflns_limit_l_min -17
_diffrn_reflns_number 10889
_diffrn_reflns_theta_full 24.00
_diffrn_reflns_theta_max 24.00
_diffrn_reflns_theta_min 1.41
_exptl_absorpt_coefficient_mu 0.234
_exptl_absorpt_correction_T_max 0.9770
_exptl_absorpt_correction_T_min 0.8802
_exptl_absorpt_correction_type multi-scan
_exptl_absorpt_process_details 'BRUKER SADABS'
_exptl_crystal_colour COLOURLESS
_exptl_crystal_density_diffrn 1.307
_exptl_crystal_density_method 'not measured'
_exptl_crystal_description PLATES
_exptl_crystal_F_000 684
_exptl_crystal_size_max 0.56
_exptl_crystal_size_mid 0.26
_exptl_crystal_size_min 0.10
_refine_diff_density_max 0.899
_refine_diff_density_min -1.156
_refine_diff_density_rms 0.106
_refine_ls_extinction_method none
_refine_ls_goodness_of_fit_ref 1.091
_refine_ls_hydrogen_treatment constr
_refine_ls_matrix_type full
_refine_ls_number_parameters 424
_refine_ls_number_reflns 5147
_refine_ls_number_restraints 0
_refine_ls_restrained_S_all 1.091
_refine_ls_R_factor_all 0.1344
_refine_ls_R_factor_gt 0.1089
_refine_ls_shift/su_max 0.001
_refine_ls_shift/su_mean 0.000
_refine_ls_structure_factor_coef Fsqd
_refine_ls_weighting_scheme calc
_refine_ls_wR_factor_gt 0.2814
_refine_ls_wR_factor_ref 0.2994
_reflns_number_gt 3921
_reflns_number_total 5147
_reflns_threshold_expression >2sigma(I)
_cod_data_source_file b803009j.txt
_cod_data_source_block nv3113m(compound_30)
_cod_depositor_comments
;
The following automatic conversions were performed:
'_symmetry_cell_setting' value 'Triclinic' changed to 'triclinic'
according to '/home/saulius/struct/CIF-dictionaries/cif_core.dic'
dictionary named 'cif_core.dic' version 2.4.1 from
2010-06-29.

'_exptl_absorpt_correction_type' value 'MULTI-SCAN' changed
to 'multi-scan' according to
'/home/saulius/struct/CIF-dictionaries/cif_core.dic' dictionary named
'cif_core.dic' version 2.4.1 from 2010-06-29.

Automatic conversion script
Id: cif_fix_enum 1527 2010-12-29 10:47:43Z saulius 

The following automatic conversions were performed:

data name '_exptl_absorpt_process_detail' was replaced with
'_exptl_absorpt_process_details' as specified in the replacement file
'data/replacement-values/replacement_tags.lst'.

Automatic conversion script
Id: cif_correct_tags 9268 2022-04-12 08:56:07Z antanas 
;
_cod_original_sg_symbol_H-M P-1
_cod_database_code 7150919
_refine_ls_weighting_detail 'calc w=1/[\s^2^(Fo^2^)+(0.1381P)^2^+6.8009P] where P=(Fo^2^+2Fc^2^)/3'

loop_
_symmetry_equiv_pos_as_xyz
'x, y, z'
'-x, -y, -z'

loop_
_atom_site_label
_atom_site_type_symbol
_atom_site_fract_x
_atom_site_fract_y
_atom_site_fract_z
_atom_site_U_iso_or_equiv
_atom_site_adp_type
_atom_site_occupancy
_atom_site_calc_flag
_atom_site_refinement_flags
_atom_site_disorder_assembly
_atom_site_disorder_group
Cl2 Cl 0.5100(4) 0.7060(2) 1.0958(2) 0.0995(11) Uani 1 d . . .
Cl1 Cl 0.6081(4) 0.5996(3) 0.9280(2) 0.1057(11) Uani 1 d . . .
N1 N 0.6831(6) 0.5067(4) 0.2876(3) 0.0248(11) Uani 1 d . . .
N2 N 1.1817(6) 0.1905(4) 0.1279(3) 0.0217(11) Uani 1 d . . .
O1 O 0.5265(5) 0.4130(3) 0.4099(3) 0.0276(10) Uani 1 d . . .
H1 H 0.4979 0.3805 0.4424 0.041 Uiso 1 calc R . .
C1 C 0.7927(8) 0.5306(4) 0.2313(4) 0.0242(13) Uani 1 d . . .
C2 C 0.8223(9) 0.6125(5) 0.2024(4) 0.0335(15) Uani 1 d . . .
H2 H 0.7607 0.6597 0.2185 0.040 Uiso 1 calc R . .
C3 C 0.9437(10) 0.6229(5) 0.1497(5) 0.0395(17) Uani 1 d . . .
H3 H 0.9663 0.6783 0.1306 0.047 Uiso 1 calc R . .
C4 C 1.0341(9) 0.5506(5) 0.1245(4) 0.0346(16) Uani 1 d . . .
H4 H 1.1165 0.5593 0.0890 0.042 Uiso 1 calc R . .
C5 C 1.0048(8) 0.4681(4) 0.1505(4) 0.0249(13) Uani 1 d . . .
H5 H 1.0666 0.4210 0.1332 0.030 Uiso 1 calc R . .
C6 C 0.8798(7) 0.4549(4) 0.2040(4) 0.0223(13) Uani 1 d . . .
C7 C 0.8201(7) 0.3835(4) 0.2484(4) 0.0178(12) Uani 1 d . . .
C8 C 0.8694(6) 0.2975(4) 0.2515(3) 0.0159(12) Uani 1 d . . .
C9 C 0.8093(7) 0.2554(4) 0.3138(4) 0.0172(12) Uani 1 d . . .
C10 C 0.6970(7) 0.2954(4) 0.3700(4) 0.0195(12) Uani 1 d . . .
C11 C 0.6382(7) 0.3737(4) 0.3591(4) 0.0197(12) Uani 1 d . . .
C12 C 0.7028(7) 0.4194(4) 0.2997(4) 0.0197(12) Uani 1 d . . .
C13 C 0.9758(7) 0.2530(4) 0.1878(4) 0.0168(12) Uani 1 d . . .
C14 C 0.9292(7) 0.2111(4) 0.0873(4) 0.0152(11) Uani 1 d . . .
C15 C 0.7906(7) 0.2024(5) 0.0242(4) 0.0245(13) Uani 1 d . . .
H15 H 0.7025 0.2278 0.0448 0.029 Uiso 1 calc R . .
C16 C 0.7872(7) 0.1553(5) -0.0693(4) 0.0297(15) Uani 1 d . . .
H16 H 0.6967 0.1502 -0.1120 0.036 Uiso 1 calc R . .
C17 C 0.9173(8) 0.1152(5) -0.1009(4) 0.0278(14) Uani 1 d . . .
H17 H 0.9105 0.0827 -0.1643 0.033 Uiso 1 calc R . .
C18 C 1.0535(8) 0.1224(4) -0.0412(4) 0.0250(13) Uani 1 d . . .
H18 H 1.1400 0.0959 -0.0630 0.030 Uiso 1 calc R . .
C19 C 1.0599(7) 0.1708(4) 0.0536(4) 0.0191(12) Uani 1 d . . .
C20 C 1.1283(7) 0.2387(4) 0.2071(4) 0.0200(12) Uani 1 d . . .
H20 H 1.1892 0.2591 0.2668 0.024 Uiso 1 calc R . .
C21 C 0.8589(7) 0.1643(4) 0.3214(3) 0.0157(12) Uani 1 d . . .
C22 C 0.9824(7) 0.1806(4) 0.3975(4) 0.0181(12) Uani 1 d . . .
C23 C 1.0178(7) 0.0953(4) 0.4054(4) 0.0220(13) Uani 1 d . . .
H23 H 1.0986 0.1070 0.4562 0.026 Uiso 1 calc R . .
C24 C 0.9385(7) -0.0064(4) 0.3413(4) 0.0225(13) Uani 1 d . . .
C25 C 0.8243(7) -0.0213(4) 0.2640(4) 0.0181(12) Uani 1 d . . .
H25 H 0.7733 -0.0891 0.2184 0.022 Uiso 1 calc R . .
C26 C 0.7842(6) 0.0618(4) 0.2528(4) 0.0167(12) Uani 1 d . . .
C27 C 0.6468(7) 0.2613(4) 0.4459(4) 0.0186(12) Uani 1 d . . .
C28 C 0.5213(7) 0.1640(4) 0.4266(4) 0.0171(12) Uani 1 d . . .
C29 C 0.4913(7) 0.1342(4) 0.5003(4) 0.0222(13) Uani 1 d . . .
H29 H 0.4104 0.0693 0.4880 0.027 Uiso 1 calc R . .
C30 C 0.5779(7) 0.1979(4) 0.5911(4) 0.0226(13) Uani 1 d . . .
C31 C 0.6931(7) 0.2952(4) 0.6084(4) 0.0216(13) Uani 1 d . . .
H31 H 0.7506 0.3389 0.6692 0.026 Uiso 1 calc R . .
C32 C 0.7269(7) 0.3308(4) 0.5388(4) 0.0199(12) Uani 1 d . . .
C33 C 0.5625(8) 0.5628(5) 0.3188(4) 0.0311(15) Uani 1 d . . .
H33A H 0.4965 0.5330 0.3553 0.047 Uiso 1 calc R . .
H33B H 0.4866 0.5567 0.2660 0.047 Uiso 1 calc R . .
H33C H 0.6246 0.6359 0.3557 0.047 Uiso 1 calc R . .
C34 C 1.3363(8) 0.1613(6) 0.1213(5) 0.0353(16) Uani 1 d . . .
H34A H 1.3084 0.0872 0.1068 0.053 Uiso 1 calc R . .
H34B H 1.4169 0.2006 0.1794 0.053 Uiso 1 calc R . .
H34C H 1.3863 0.1768 0.0733 0.053 Uiso 1 calc R . .
C35 C 0.6667(7) 0.0397(4) 0.1636(4) 0.0208(12) Uani 1 d . . .
H35A H 0.6095 0.0918 0.1746 0.031 Uiso 1 calc R . .
H35B H 0.5826 -0.0291 0.1424 0.031 Uiso 1 calc R . .
H35C H 0.7335 0.0424 0.1172 0.031 Uiso 1 calc R . .
C36 C 0.9781(8) -0.0984(5) 0.3530(4) 0.0303(14) Uani 1 d . . .
H36A H 1.0696 -0.0726 0.4060 0.046 Uiso 1 calc R . .
H36B H 1.0125 -0.1382 0.2985 0.046 Uiso 1 calc R . .
H36C H 0.8774 -0.1430 0.3621 0.046 Uiso 1 calc R . .
C37 C 1.0844(7) 0.2897(5) 0.4680(4) 0.0259(13) Uani 1 d . . .
H37A H 1.0521 0.2993 0.5267 0.039 Uiso 1 calc R . .
H37B H 1.0611 0.3413 0.4479 0.039 Uiso 1 calc R . .
H37C H 1.2049 0.2981 0.4743 0.039 Uiso 1 calc R . .
C38 C 0.4188(7) 0.0937(4) 0.3322(4) 0.0252(13) Uani 1 d . . .
H38A H 0.4824 0.0507 0.2987 0.038 Uiso 1 calc R . .
H38B H 0.3949 0.1356 0.3002 0.038 Uiso 1 calc R . .
H38C H 0.3125 0.0493 0.3365 0.038 Uiso 1 calc R . .
C39 C 0.5470(9) 0.1632(5) 0.6691(5) 0.0357(16) Uani 1 d . . .
H39A H 0.6541 0.1658 0.7006 0.054 Uiso 1 calc R . .
H39B H 0.4688 0.0924 0.6445 0.054 Uiso 1 calc R . .
H39C H 0.4985 0.2094 0.7119 0.054 Uiso 1 calc R . .
C40 C 0.8435(8) 0.4408(5) 0.5659(4) 0.0281(14) Uani 1 d . . .
H40A H 0.7904 0.4900 0.6010 0.042 Uiso 1 calc R . .
H40B H 0.8646 0.4523 0.5111 0.042 Uiso 1 calc R . .
H40C H 0.9505 0.4509 0.6029 0.042 Uiso 1 calc R . .
C41 C 0.4530(16) 0.6100(9) 0.9871(8) 0.102(4) Uani 1 d . . .
H41A H 0.4025 0.5429 0.9912 0.122 Uiso 1 calc R . .
H41B H 0.3642 0.6219 0.9519 0.122 Uiso 1 calc R . .

loop_
_atom_site_aniso_label
_atom_site_aniso_U_11
_atom_site_aniso_U_22
_atom_site_aniso_U_33
_atom_site_aniso_U_23
_atom_site_aniso_U_13
_atom_site_aniso_U_12
Cl2 0.098(2) 0.091(2) 0.0817(19) 0.0097(15) -0.0184(16) 0.0342(17)
Cl1 0.093(2) 0.108(2) 0.099(2) 0.0381(19) 0.0364(18) 0.0054(18)
N1 0.034(3) 0.026(3) 0.023(3) 0.010(2) 0.017(2) 0.018(2)
N2 0.016(2) 0.034(3) 0.024(3) 0.016(2) 0.012(2) 0.015(2)
O1 0.032(2) 0.037(2) 0.028(2) 0.0168(19) 0.0221(19) 0.022(2)
C1 0.036(3) 0.021(3) 0.016(3) 0.005(2) 0.010(3) 0.012(3)
C2 0.055(4) 0.027(3) 0.027(3) 0.012(3) 0.017(3) 0.021(3)
C3 0.066(5) 0.024(3) 0.037(4) 0.018(3) 0.025(4) 0.014(3)
C4 0.045(4) 0.032(4) 0.025(3) 0.011(3) 0.018(3) 0.005(3)
C5 0.036(3) 0.019(3) 0.019(3) 0.008(2) 0.012(3) 0.005(3)
C6 0.027(3) 0.018(3) 0.016(3) 0.003(2) 0.006(2) 0.004(2)
C7 0.025(3) 0.015(3) 0.014(3) 0.005(2) 0.007(2) 0.007(2)
C8 0.013(3) 0.020(3) 0.013(3) 0.005(2) 0.004(2) 0.005(2)
C9 0.016(3) 0.018(3) 0.014(3) 0.002(2) 0.005(2) 0.005(2)
C10 0.018(3) 0.018(3) 0.019(3) 0.006(2) 0.007(2) 0.004(2)
C11 0.021(3) 0.020(3) 0.019(3) 0.006(2) 0.010(2) 0.009(2)
C12 0.025(3) 0.022(3) 0.017(3) 0.008(2) 0.010(2) 0.013(2)
C13 0.020(3) 0.016(3) 0.016(3) 0.007(2) 0.010(2) 0.006(2)
C14 0.016(3) 0.014(3) 0.016(3) 0.005(2) 0.007(2) 0.004(2)
C15 0.015(3) 0.032(3) 0.024(3) 0.009(3) 0.009(2) 0.006(2)
C16 0.020(3) 0.037(4) 0.021(3) 0.008(3) 0.001(2) -0.004(3)
C17 0.035(4) 0.028(3) 0.012(3) 0.003(2) 0.011(3) 0.002(3)
C18 0.028(3) 0.023(3) 0.023(3) 0.004(2) 0.018(3) 0.010(3)
C19 0.019(3) 0.024(3) 0.021(3) 0.012(2) 0.013(2) 0.010(2)
C20 0.022(3) 0.025(3) 0.015(3) 0.011(2) 0.004(2) 0.007(2)
C21 0.019(3) 0.018(3) 0.015(3) 0.009(2) 0.015(2) 0.006(2)
C22 0.017(3) 0.021(3) 0.016(3) 0.007(2) 0.009(2) 0.005(2)
C23 0.017(3) 0.031(3) 0.023(3) 0.015(3) 0.008(2) 0.008(2)
C24 0.026(3) 0.026(3) 0.025(3) 0.016(3) 0.016(3) 0.012(3)
C25 0.017(3) 0.017(3) 0.020(3) 0.006(2) 0.011(2) 0.006(2)
C26 0.010(3) 0.018(3) 0.020(3) 0.006(2) 0.008(2) 0.003(2)
C27 0.022(3) 0.021(3) 0.019(3) 0.008(2) 0.014(2) 0.014(2)
C28 0.016(3) 0.019(3) 0.020(3) 0.007(2) 0.008(2) 0.011(2)
C29 0.021(3) 0.013(3) 0.035(3) 0.012(3) 0.012(3) 0.004(2)
C30 0.028(3) 0.024(3) 0.029(3) 0.017(3) 0.017(3) 0.016(3)
C31 0.026(3) 0.021(3) 0.021(3) 0.005(2) 0.011(2) 0.013(2)
C32 0.021(3) 0.021(3) 0.022(3) 0.010(2) 0.012(2) 0.009(2)
C33 0.043(4) 0.038(4) 0.029(3) 0.018(3) 0.019(3) 0.030(3)
C34 0.035(4) 0.053(4) 0.042(4) 0.029(3) 0.024(3) 0.033(3)
C35 0.020(3) 0.021(3) 0.018(3) 0.003(2) 0.004(2) 0.007(2)
C36 0.039(4) 0.025(3) 0.030(3) 0.014(3) 0.009(3) 0.011(3)
C37 0.021(3) 0.028(3) 0.024(3) 0.007(3) 0.004(2) 0.005(3)
C38 0.021(3) 0.024(3) 0.027(3) 0.007(3) 0.006(2) 0.005(2)
C39 0.043(4) 0.038(4) 0.041(4) 0.027(3) 0.022(3) 0.018(3)
C40 0.033(3) 0.028(3) 0.020(3) 0.008(3) 0.012(3) 0.004(3)
C41 0.108(9) 0.079(8) 0.090(8) 0.002(6) 0.008(7) 0.032(7)

loop_
_atom_type_symbol
_atom_type_description
_atom_type_scat_dispersion_real
_atom_type_scat_dispersion_imag
_atom_type_scat_source
C C 0.0033 0.0016 'International Tables Vol C Tables 4.2.6.8 and 6.1.1.4'
H H 0.0000 0.0000 'International Tables Vol C Tables 4.2.6.8 and 6.1.1.4'
N N 0.0061 0.0033 'International Tables Vol C Tables 4.2.6.8 and 6.1.1.4'
O O 0.0106 0.0060 'International Tables Vol C Tables 4.2.6.8 and 6.1.1.4'
Cl Cl 0.1484 0.1585 'International Tables Vol C Tables 4.2.6.8 and 6.1.1.4'

loop_
_geom_angle_atom_site_label_1
_geom_angle_atom_site_label_2
_geom_angle_atom_site_label_3
_geom_angle
_geom_angle_site_symmetry_1
_geom_angle_site_symmetry_3
_geom_angle_publ_flag
C12 N1 C1 108.1(4) . . ?
C12 N1 C33 129.2(5) . . ?
C1 N1 C33 122.5(5) . . ?
C19 N2 C20 108.2(4) . . ?
C19 N2 C34 124.7(5) . . ?
C20 N2 C34 127.1(5) . . ?
C11 O1 H1 109.5 . . ?
C2 C1 N1 129.3(5) . . ?
C2 C1 C6 121.4(5) . . ?
N1 C1 C6 109.3(5) . . ?
C3 C2 C1 118.8(6) . . ?
C3 C2 H2 120.6 . . ?
C1 C2 H2 120.6 . . ?
C2 C3 C4 120.4(6) . . ?
C2 C3 H3 119.8 . . ?
C4 C3 H3 119.8 . . ?
C5 C4 C3 121.9(6) . . ?
C5 C4 H4 119.1 . . ?
C3 C4 H4 119.1 . . ?
C4 C5 C6 119.0(6) . . ?
C4 C5 H5 120.5 . . ?
C6 C5 H5 120.5 . . ?
C5 C6 C1 118.4(5) . . ?
C5 C6 C7 135.4(5) . . ?
C1 C6 C7 106.0(5) . . ?
C12 C7 C8 121.5(5) . . ?
C12 C7 C6 106.8(5) . . ?
C8 C7 C6 131.5(5) . . ?
C9 C8 C7 117.6(5) . . ?
C9 C8 C13 122.2(5) . . ?
C7 C8 C13 120.2(5) . . ?
C8 C9 C10 120.9(5) . . ?
C8 C9 C21 120.3(4) . . ?
C10 C9 C21 118.7(5) . . ?
C11 C10 C9 119.9(5) . . ?
C11 C10 C27 117.6(5) . . ?
C9 C10 C27 122.4(5) . . ?
O1 C11 C12 118.2(5) . . ?
O1 C11 C10 122.1(5) . . ?
C12 C11 C10 119.5(5) . . ?
N1 C12 C11 129.8(5) . . ?
N1 C12 C7 109.8(5) . . ?
C11 C12 C7 120.1(5) . . ?
C20 C13 C14 105.6(4) . . ?
C20 C13 C8 129.6(5) . . ?
C14 C13 C8 124.8(5) . . ?
C15 C14 C19 119.1(5) . . ?
C15 C14 C13 134.5(5) . . ?
C19 C14 C13 106.4(5) . . ?
C16 C15 C14 118.7(5) . . ?
C16 C15 H15 120.7 . . ?
C14 C15 H15 120.7 . . ?
C15 C16 C17 121.1(6) . . ?
C15 C16 H16 119.5 . . ?
C17 C16 H16 119.5 . . ?
C18 C17 C16 121.7(5) . . ?
C18 C17 H17 119.2 . . ?
C16 C17 H17 119.2 . . ?
C17 C18 C19 118.0(5) . . ?
C17 C18 H18 121.0 . . ?
C19 C18 H18 121.0 . . ?
N2 C19 C18 130.3(5) . . ?
N2 C19 C14 108.2(5) . . ?
C18 C19 C14 121.5(5) . . ?
C13 C20 N2 111.5(5) . . ?
C13 C20 H20 124.3 . . ?
N2 C20 H20 124.3 . . ?
C26 C21 C22 118.5(5) . . ?
C26 C21 C9 120.8(5) . . ?
C22 C21 C9 120.7(5) . . ?
C23 C22 C21 119.5(5) . . ?
C23 C22 C37 118.7(5) . . ?
C21 C22 C37 121.8(5) . . ?
C24 C23 C22 122.7(5) . . ?
C24 C23 H23 118.7 . . ?
C22 C23 H23 118.7 . . ?
C23 C24 C25 117.6(5) . . ?
C23 C24 C36 121.3(5) . . ?
C25 C24 C36 121.1(5) . . ?
C26 C25 C24 121.9(5) . . ?
C26 C25 H25 119.0 . . ?
C24 C25 H25 119.0 . . ?
C25 C26 C21 119.7(5) . . ?
C25 C26 C35 118.6(5) . . ?
C21 C26 C35 121.6(5) . . ?
C28 C27 C32 120.1(5) . . ?
C28 C27 C10 121.6(5) . . ?
C32 C27 C10 118.2(5) . . ?
C29 C28 C27 118.1(5) . . ?
C29 C28 C38 119.3(5) . . ?
C27 C28 C38 122.6(5) . . ?
C30 C29 C28 122.5(5) . . ?
C30 C29 H29 118.8 . . ?
C28 C29 H29 118.8 . . ?
C31 C30 C29 118.0(5) . . ?
C31 C30 C39 120.4(6) . . ?
C29 C30 C39 121.6(5) . . ?
C30 C31 C32 122.7(5) . . ?
C30 C31 H31 118.7 . . ?
C32 C31 H31 118.7 . . ?
C31 C32 C27 118.3(5) . . ?
C31 C32 C40 118.4(5) . . ?
C27 C32 C40 123.3(5) . . ?
N1 C33 H33A 109.5 . . ?
N1 C33 H33B 109.5 . . ?
H33A C33 H33B 109.5 . . ?
N1 C33 H33C 109.5 . . ?
H33A C33 H33C 109.5 . . ?
H33B C33 H33C 109.5 . . ?
N2 C34 H34A 109.5 . . ?
N2 C34 H34B 109.5 . . ?
H34A C34 H34B 109.5 . . ?
N2 C34 H34C 109.5 . . ?
H34A C34 H34C 109.5 . . ?
H34B C34 H34C 109.5 . . ?
C26 C35 H35A 109.5 . . ?
C26 C35 H35B 109.5 . . ?
H35A C35 H35B 109.5 . . ?
C26 C35 H35C 109.5 . . ?
H35A C35 H35C 109.5 . . ?
H35B C35 H35C 109.5 . . ?
C24 C36 H36A 109.5 . . ?
C24 C36 H36B 109.5 . . ?
H36A C36 H36B 109.5 . . ?
C24 C36 H36C 109.5 . . ?
H36A C36 H36C 109.5 . . ?
H36B C36 H36C 109.5 . . ?
C22 C37 H37A 109.5 . . ?
C22 C37 H37B 109.5 . . ?
H37A C37 H37B 109.5 . . ?
C22 C37 H37C 109.5 . . ?
H37A C37 H37C 109.5 . . ?
H37B C37 H37C 109.5 . . ?
C28 C38 H38A 109.5 . . ?
C28 C38 H38B 109.5 . . ?
H38A C38 H38B 109.5 . . ?
C28 C38 H38C 109.5 . . ?
H38A C38 H38C 109.5 . . ?
H38B C38 H38C 109.5 . . ?
C30 C39 H39A 109.5 . . ?
C30 C39 H39B 109.5 . . ?
H39A C39 H39B 109.5 . . ?
C30 C39 H39C 109.5 . . ?
H39A C39 H39C 109.5 . . ?
H39B C39 H39C 109.5 . . ?
C32 C40 H40A 109.5 . . ?
C32 C40 H40B 109.5 . . ?
H40A C40 H40B 109.5 . . ?
C32 C40 H40C 109.5 . . ?
H40A C40 H40C 109.5 . . ?
H40B C40 H40C 109.5 . . ?
Cl1 C41 Cl2 116.7(7) . . ?
Cl1 C41 H41A 108.1 . . ?
Cl2 C41 H41A 108.1 . . ?
Cl1 C41 H41B 108.1 . . ?
Cl2 C41 H41B 108.1 . . ?
H41A C41 H41B 107.3 . . ?

loop_
_geom_bond_atom_site_label_1
_geom_bond_atom_site_label_2
_geom_bond_distance
_geom_bond_site_symmetry_2
_geom_bond_publ_flag
Cl2 C41 1.695(11) . ?
Cl1 C41 1.656(12) . ?
N1 C12 1.383(7) . ?
N1 C1 1.387(7) . ?
N1 C33 1.452(7) . ?
N2 C19 1.368(7) . ?
N2 C20 1.369(7) . ?
N2 C34 1.445(7) . ?
O1 C11 1.375(6) . ?
O1 H1 0.8200 . ?
C1 C2 1.380(9) . ?
C1 C6 1.419(8) . ?
C2 C3 1.369(9) . ?
C2 H2 0.9300 . ?
C3 C4 1.399(9) . ?
C3 H3 0.9300 . ?
C4 C5 1.360(8) . ?
C4 H4 0.9300 . ?
C5 C6 1.406(8) . ?
C5 H5 0.9300 . ?
C6 C7 1.448(8) . ?
C7 C12 1.399(7) . ?
C7 C8 1.416(7) . ?
C8 C9 1.392(7) . ?
C8 C13 1.476(7) . ?
C9 C10 1.426(7) . ?
C9 C21 1.511(8) . ?
C10 C11 1.396(8) . ?
C10 C27 1.501(8) . ?
C11 C12 1.393(8) . ?
C13 C20 1.354(8) . ?
C13 C14 1.454(7) . ?
C14 C15 1.397(8) . ?
C14 C19 1.411(7) . ?
C15 C16 1.379(8) . ?
C15 H15 0.9300 . ?
C16 C17 1.395(9) . ?
C16 H16 0.9300 . ?
C17 C18 1.357(9) . ?
C17 H17 0.9300 . ?
C18 C19 1.394(8) . ?
C18 H18 0.9300 . ?
C20 H20 0.9300 . ?
C21 C26 1.402(7) . ?
C21 C22 1.412(8) . ?
C22 C23 1.377(8) . ?
C22 C37 1.507(8) . ?
C23 C24 1.375(8) . ?
C23 H23 0.9300 . ?
C24 C25 1.388(8) . ?
C24 C36 1.511(8) . ?
C25 C26 1.386(8) . ?
C25 H25 0.9300 . ?
C26 C35 1.518(7) . ?
C27 C28 1.407(8) . ?
C27 C32 1.418(8) . ?
C28 C29 1.398(8) . ?
C28 C38 1.480(8) . ?
C29 C30 1.389(8) . ?
C29 H29 0.9300 . ?
C30 C31 1.378(8) . ?
C30 C39 1.504(8) . ?
C31 C32 1.391(8) . ?
C31 H31 0.9300 . ?
C32 C40 1.493(8) . ?
C33 H33A 0.9600 . ?
C33 H33B 0.9600 . ?
C33 H33C 0.9600 . ?
C34 H34A 0.9600 . ?
C34 H34B 0.9600 . ?
C34 H34C 0.9600 . ?
C35 H35A 0.9600 . ?
C35 H35B 0.9600 . ?
C35 H35C 0.9600 . ?
C36 H36A 0.9600 . ?
C36 H36B 0.9600 . ?
C36 H36C 0.9600 . ?
C37 H37A 0.9600 . ?
C37 H37B 0.9600 . ?
C37 H37C 0.9600 . ?
C38 H38A 0.9600 . ?
C38 H38B 0.9600 . ?
C38 H38C 0.9600 . ?
C39 H39A 0.9600 . ?
C39 H39B 0.9600 . ?
C39 H39C 0.9600 . ?
C40 H40A 0.9600 . ?
C40 H40B 0.9600 . ?
C40 H40C 0.9600 . ?
C41 H41A 0.9700 . ?
C41 H41B 0.9700 . ?

loop_
_cod_related_entry_id
_cod_related_entry_database
_cod_related_entry_code
1 ChemSpider 21117852
